data_7031884
loop_
_publ_author_name
'Zhang, Xiao'
'Nishihara, Sadafumi'
'Nakano, Yuki'
'Yoshida, Erina'
'Kato, Chisato'
'Ren, Xiao-Ming'
'Maryunina, Kseniya Yu'
'Inoue, Katsuya'

_publ_section_title
;
 A magnetically isolated cuprate spin-ladder system: synthesis,
 structures, and magnetic properties.
;
_journal_issue 34
_journal_name_full 'Dalton transactions (Cambridge, England : 2003)'
_journal_page_first 12974
_journal_paper_doi 10.1039/c4dt01746c
_journal_volume 43
_journal_year 2014
_chemical_formula_moiety 'C H17 Cu2 N5 O4, 2(Cl O4)'
_chemical_formula_sum 'C0.5 H8.5 Cl Cu N2.5 O6'
_chemical_formula_weight 244.59
_chemical_name_systematic
; 
 ? 
;
_space_group_IT_number 62
_symmetry_space_group_name_Hall '-P 2ac 2n'
_symmetry_space_group_name_H-M 'P n m a'
_atom_sites_solution_hydrogens geom
_atom_sites_solution_primary direct
_atom_sites_solution_secondary difmap
_audit_creation_method SHELXL-97
_cell_angle_alpha 90.00
_cell_angle_beta 90.00
_cell_angle_gamma 90.00
_cell_formula_units_Z 8
_cell_length_a 9.8063(6)
_cell_length_b 15.1247(9)
_cell_length_c 9.8609(6)
_cell_measurement_reflns_used 4733
_cell_measurement_temperature 100(2)
_cell_measurement_theta_max 25.35
_cell_measurement_theta_min 2.46
_cell_volume 1462.54(15)
_computing_cell_refinement 'APEX2 (Bruker AXS, 2006)'
_computing_data_collection 'APEX2 (Bruker AXS, 2006)'
_computing_data_reduction 'SAINT (Bruker AXS, 2004)'
_computing_molecular_graphics 'Yadokari-XG 2009 (Wakita Nemoto et al., 2009)'
_computing_publication_material 'Yadokari-XG 2009 (Wakita Nemoto et al., 2009)'
_computing_structure_refinement 'SHELXL-97 (Sheldrick, 1997)'
_computing_structure_solution 'SHELXS-97 (Sheldrick, 1990)'
_diffrn_ambient_temperature 100(2)
_diffrn_detector_area_resol_mean 8.333
_diffrn_measured_fraction_theta_full 0.996
_diffrn_measured_fraction_theta_max 0.996
_diffrn_measurement_device_type 'Bruker APEXII CCD area detector'
_diffrn_measurement_method 'phi and omega scans'
_diffrn_radiation_monochromator graphite
_diffrn_radiation_source 'fine-focus sealed tube'
_diffrn_radiation_type MoK\a
_diffrn_radiation_wavelength 0.71073
_diffrn_reflns_av_R_equivalents 0.0234
_diffrn_reflns_av_sigmaI/netI 0.0163
_diffrn_reflns_limit_h_max 11
_diffrn_reflns_limit_h_min -11
_diffrn_reflns_limit_k_max 17
_diffrn_reflns_limit_k_min -18
_diffrn_reflns_limit_l_max 11
_diffrn_reflns_limit_l_min -11
_diffrn_reflns_number 9632
_diffrn_reflns_theta_full 25.34
_diffrn_reflns_theta_max 25.34
_diffrn_reflns_theta_min 2.47
_diffrn_standards_decay_% 0.0
_diffrn_standards_number 0
_exptl_absorpt_coefficient_mu 3.344
_exptl_absorpt_correction_T_max 0.6339
_exptl_absorpt_correction_T_min 0.5266
_exptl_absorpt_correction_type empirical
_exptl_crystal_colour blue
_exptl_crystal_density_diffrn 2.222
_exptl_crystal_density_method 'not measured'
_exptl_crystal_description block
_exptl_crystal_F_000 984
_exptl_crystal_size_max 0.22
_exptl_crystal_size_mid 0.20
_exptl_crystal_size_min 0.15
_refine_diff_density_max 0.721
_refine_diff_density_min -0.384
_refine_diff_density_rms 0.087
_refine_ls_extinction_method none
_refine_ls_goodness_of_fit_ref 1.164
_refine_ls_hydrogen_treatment mixed
_refine_ls_matrix_type full
_refine_ls_number_parameters 143
_refine_ls_number_reflns 1384
_refine_ls_number_restraints 0
_refine_ls_restrained_S_all 1.164
_refine_ls_R_factor_all 0.0380
_refine_ls_R_factor_gt 0.0285
_refine_ls_shift/su_max 0.000
_refine_ls_shift/su_mean 0.000
_refine_ls_structure_factor_coef Fsqd
_refine_ls_weighting_details 'calc w=1/[\s^2^(Fo^2^)+(0.0237P)^2^+3.6139P] where P=(Fo^2^+2Fc^2^)/3'
_refine_ls_weighting_scheme calc
_refine_ls_wR_factor_gt 0.0672
_refine_ls_wR_factor_ref 0.0713
_reflns_number_gt 1149
_reflns_number_total 1384
_reflns_threshold_expression >2sigma(I)
_cod_duplicate_entry 7031702
_cod_data_source_file c4dt01746c2.cif
_cod_data_source_block added_by_encifer
_cod_original_formula_sum 'C0.50 H8.50 Cl Cu N2.50 O6'
_cod_database_code 7031884

loop_
_symmetry_equiv_pos_as_xyz
'x, y, z'
'-x+1/2, -y, z+1/2'
'x+1/2, -y+1/2, -z+1/2'
'-x, y+1/2, -z'
'-x, -y, -z'
'x-1/2, y, -z-1/2'
'-x-1/2, y-1/2, z-1/2'
'x, -y-1/2, z'

loop_
_atom_site_label
_atom_site_type_symbol
_atom_site_fract_x
_atom_site_fract_y
_atom_site_fract_z
_atom_site_U_iso_or_equiv
_atom_site_adp_type
_atom_site_occupancy
_atom_site_symmetry_multiplicity
_atom_site_calc_flag
_atom_site_refinement_flags
_atom_site_disorder_assembly
_atom_site_disorder_group
Cu1 Cu -0.02401(5) 0.7500 0.06021(5) 0.01077(16) Uani 1 2 d S . .
Cu2 Cu 0.02424(5) 0.7500 0.43405(5) 0.01016(16) Uani 1 2 d S . .
N1 N 0.0256(3) 0.61863(19) 0.4465(3) 0.0203(6) Uani 1 1 d . . .
H1 H 0.0935 0.5967 0.3934 0.031 Uiso 1 1 calc R . .
H2 H -0.0560 0.5970 0.4178 0.031 Uiso 1 1 calc R . .
H3 H 0.0399 0.6021 0.5341 0.031 Uiso 1 1 calc R . .
N2 N -0.0210(3) 0.61743(18) 0.0620(3) 0.0153(6) Uani 1 1 d . . .
H4 H 0.0657 0.5983 0.0765 0.023 Uiso 1 1 calc R . .
H5 H -0.0513 0.5966 -0.0192 0.023 Uiso 1 1 calc R . .
H6 H -0.0761 0.5972 0.1295 0.023 Uiso 1 1 calc R . .
N3 N 0.0133(4) 0.7500 -0.1427(4) 0.0184(9) Uani 1 2 d S . .
H7 H 0.0246 0.6934 -0.1719 0.028 Uiso 0.50 1 calc PR . .
H8 H 0.0903 0.7816 -0.1600 0.028 Uiso 0.50 1 calc PR . .
H9 H -0.0584 0.7750 -0.1870 0.028 Uiso 0.50 1 calc PR . .
C1 C 0.2658(4) 0.7500 0.2604(4) 0.0101(9) Uani 1 2 d S . .
O1 O 0.2153(3) 0.7500 0.3809(3) 0.0152(7) Uani 1 2 d S . .
O2 O 0.1934(3) 0.7500 0.1540(3) 0.0171(7) Uani 1 2 d S . .
O3 O -0.1028(3) 0.7500 0.2476(3) 0.0102(6) Uani 1 2 d S . .
Cl1 Cl 0.2738(3) 0.5500(2) 0.7611(4) 0.0141(7) Uani 0.522(5) 1 d P A 1
Cl2 Cl 0.2205(4) 0.5460(3) 0.7564(4) 0.0142(7) Uani 0.478(5) 1 d P A 2
O4 O 0.2416(3) 0.46105(17) 0.7160(3) 0.0335(6) Uani 1 1 d . . .
O5 O 0.2476(3) 0.56121(18) 0.8980(2) 0.0326(6) Uani 1 1 d . . .
O6 O -0.1483(3) 0.7500 0.5525(3) 0.0200(7) Uani 1 2 d S . .
O7 O 0.2200(7) 0.6221(5) 0.6845(7) 0.0294(16) Uani 0.522(5) 1 d P A 1
O8 O 0.4213(4) 0.5541(3) 0.7523(4) 0.0218(13) Uani 0.522(5) 1 d P A 1
O9 O 0.2823(7) 0.6068(6) 0.6641(8) 0.0283(18) Uani 0.478(5) 1 d P A 2
O10 O 0.0747(5) 0.5556(3) 0.7474(5) 0.0203(14) Uani 0.478(5) 1 d P A 2

loop_
_atom_site_aniso_label
_atom_site_aniso_U_11
_atom_site_aniso_U_22
_atom_site_aniso_U_33
_atom_site_aniso_U_23
_atom_site_aniso_U_13
_atom_site_aniso_U_12
Cu1 0.0097(3) 0.0128(3) 0.0098(3) 0.000 0.0008(2) 0.000
Cu2 0.0073(3) 0.0124(3) 0.0108(3) 0.000 0.0008(2) 0.000
N1 0.0211(15) 0.0169(16) 0.0231(15) 0.0023(12) -0.0068(12) -0.0043(13)
N2 0.0160(14) 0.0157(15) 0.0141(13) 0.0000(11) 0.0008(11) -0.0010(12)
N3 0.025(2) 0.016(2) 0.0140(19) 0.000 0.0009(16) 0.000
C1 0.006(2) 0.008(2) 0.017(2) 0.000 -0.0001(18) 0.000
O1 0.0069(14) 0.0253(18) 0.0134(16) 0.000 0.0020(12) 0.000
O2 0.0066(14) 0.0301(19) 0.0148(16) 0.000 -0.0054(13) 0.000
O3 0.0041(13) 0.0159(16) 0.0105(14) 0.000 -0.0010(12) 0.000
Cl1 0.0132(16) 0.0129(11) 0.0161(10) 0.0021(8) 0.0009(14) -0.0001(14)
Cl2 0.0135(17) 0.0141(12) 0.0148(10) 0.0009(8) -0.0009(16) -0.0007(15)
O4 0.0413(15) 0.0238(14) 0.0354(15) -0.0123(12) 0.0127(13) -0.0113(13)
O5 0.0453(16) 0.0336(15) 0.0187(12) -0.0063(11) -0.0044(12) 0.0013(14)
O6 0.0104(15) 0.033(2) 0.0168(17) 0.000 0.0033(13) 0.000
O7 0.025(4) 0.026(4) 0.037(4) 0.014(3) -0.005(3) 0.003(3)
O8 0.010(2) 0.031(3) 0.024(2) 0.001(2) 0.0020(19) -0.0007(19)
O9 0.019(4) 0.029(4) 0.036(4) 0.011(3) 0.008(3) 0.000(3)
O10 0.010(2) 0.022(3) 0.029(3) 0.002(2) 0.000(2) 0.000(2)

loop_
_atom_type_symbol
_atom_type_description
_atom_type_scat_dispersion_real
_atom_type_scat_dispersion_imag
_atom_type_scat_source
C C 0.0033 0.0016 'International Tables Vol C Tables 4.2.6.8 and 6.1.1.4'
H H 0.0000 0.0000 'International Tables Vol C Tables 4.2.6.8 and 6.1.1.4'
N N 0.0061 0.0033 'International Tables Vol C Tables 4.2.6.8 and 6.1.1.4'
O O 0.0106 0.0060 'International Tables Vol C Tables 4.2.6.8 and 6.1.1.4'
Cl Cl 0.1484 0.1585 'International Tables Vol C Tables 4.2.6.8 and 6.1.1.4'
Cu Cu 0.3201 1.2651 'International Tables Vol C Tables 4.2.6.8 and 6.1.1.4'

loop_
_geom_angle_atom_site_label_1
_geom_angle_atom_site_label_2
_geom_angle_atom_site_label_3
_geom_angle
_geom_angle_site_symmetry_1
_geom_angle_site_symmetry_3
O3 Cu1 N2 89.86(7) . 8_575
O3 Cu1 N2 89.86(7) . .
N2 Cu1 N2 178.05(15) 8_575 .
O3 Cu1 N3 167.65(14) . .
N2 Cu1 N3 90.34(7) 8_575 .
N2 Cu1 N3 90.34(7) . .
O3 Cu1 O2 89.24(11) . .
N2 Cu1 O2 89.03(8) 8_575 .
N2 Cu1 O2 89.03(8) . .
N3 Cu1 O2 103.11(13) . .
O1 Cu2 N1 90.59(8) . .
O1 Cu2 N1 90.59(8) . 8_575
N1 Cu2 N1 172.86(16) . 8_575
O1 Cu2 O6 161.03(13) . .
N1 Cu2 O6 88.30(8) . .
N1 Cu2 O6 88.30(8) 8_575 .
O1 Cu2 O3 108.48(11) . .
N1 Cu2 O3 93.15(8) . .
N1 Cu2 O3 93.15(8) 8_575 .
O6 Cu2 O3 90.49(11) . .
O2 C1 O1 123.3(4) . .
O2 C1 O3 120.6(4) . 6_656
O1 C1 O3 116.1(4) . 6_656
C1 O1 Cu2 128.3(3) . .
C1 O2 Cu1 147.6(3) . .
C1 O3 Cu1 109.2(2) 6_556 .
C1 O3 Cu2 127.6(3) 6_556 .
Cu1 O3 Cu2 123.18(13) . .
O5 Cl1 O7 110.8(4) . .
O5 Cl1 O8 103.8(3) . .
O7 Cl1 O8 107.7(4) . .
O5 Cl1 O4 111.8(3) . .
O7 Cl1 O4 117.7(4) . .
O8 Cl1 O4 103.7(3) . .
O4 Cl2 O9 110.9(5) . .
O4 Cl2 O5 114.0(3) . .
O9 Cl2 O5 115.9(4) . .
O4 Cl2 O10 103.1(3) . .
O9 Cl2 O10 108.5(5) . .
O5 Cl2 O10 103.1(3) . .
Cl2 O4 Cl1 21.32(12) . .
Cl1 O5 Cl2 21.44(11) . .

loop_
_geom_bond_atom_site_label_1
_geom_bond_atom_site_label_2
_geom_bond_distance
_geom_bond_site_symmetry_2
Cu1 O3 2.003(3) .
Cu1 N2 2.005(3) 8_575
Cu1 N2 2.005(3) .
Cu1 N3 2.034(4) .
Cu1 O2 2.324(3) .
Cu2 O1 1.946(3) .
Cu2 N1 1.991(3) .
Cu2 N1 1.991(3) 8_575
Cu2 O6 2.056(3) .
Cu2 O3 2.221(3) .
C1 O2 1.267(5) .
C1 O1 1.287(5) .
C1 O3 1.291(5) 6_656
O3 C1 1.291(5) 6_556
Cl1 O5 1.384(5) .
Cl1 O7 1.428(8) .
Cl1 O8 1.451(5) .
Cl1 O4 1.452(4) .
Cl2 O4 1.361(5) .
Cl2 O9 1.429(9) .
Cl2 O5 1.440(5) .
Cl2 O10 1.441(6) .

loop_
_geom_torsion_atom_site_label_1
_geom_torsion_atom_site_label_2
_geom_torsion_atom_site_label_3
_geom_torsion_atom_site_label_4
_geom_torsion
_geom_torsion_site_symmetry_1
_geom_torsion_site_symmetry_4
O2 C1 O1 Cu2 0.000(1) . .
O3 C1 O1 Cu2 180.0 6_656 .
N1 Cu2 O1 C1 93.52(8) . .
N1 Cu2 O1 C1 -93.52(8) 8_575 .
O6 Cu2 O1 C1 180.000(2) . .
O3 Cu2 O1 C1 0.000(1) . .
O1 C1 O2 Cu1 0.0 . .
O3 C1 O2 Cu1 180.0 6_656 .
O3 Cu1 O2 C1 0.0 . .
N2 Cu1 O2 C1 89.87(7) 8_575 .
N2 Cu1 O2 C1 -89.88(7) . .
N3 Cu1 O2 C1 180.0 . .
N2 Cu1 O3 C1 90.97(8) 8_575 6_556
N2 Cu1 O3 C1 -90.97(8) . 6_556
N3 Cu1 O3 C1 0.0 . 6_556
O2 Cu1 O3 C1 180.0 . 6_556
N2 Cu1 O3 Cu2 -89.03(8) 8_575 .
N2 Cu1 O3 Cu2 89.03(8) . .
N3 Cu1 O3 Cu2 180.0 . .
O2 Cu1 O3 Cu2 0.0 . .
O1 Cu2 O3 C1 180.0 . 6_556
N1 Cu2 O3 C1 88.32(8) . 6_556
N1 Cu2 O3 C1 -88.32(8) 8_575 6_556
O6 Cu2 O3 C1 -0.002(1) . 6_556
O1 Cu2 O3 Cu1 0.0 . .
N1 Cu2 O3 Cu1 -91.68(8) . .
N1 Cu2 O3 Cu1 91.68(8) 8_575 .
O6 Cu2 O3 Cu1 180.0 . .
O9 Cl2 O4 Cl1 61.6(8) . .
O5 Cl2 O4 Cl1 -71.3(8) . .
O10 Cl2 O4 Cl1 177.6(11) . .
O5 Cl1 O4 Cl2 75.8(8) . .
O7 Cl1 O4 Cl2 -54.1(8) . .
O8 Cl1 O4 Cl2 -173.0(10) . .
O7 Cl1 O5 Cl2 67.7(8) . .
O8 Cl1 O5 Cl2 -176.9(10) . .
O4 Cl1 O5 Cl2 -65.7(8) . .
O4 Cl2 O5 Cl1 81.3(8) . .
O9 Cl2 O5 Cl1 -49.2(8) . .
O10 Cl2 O5 Cl1 -167.6(10) . .
